data_4104954
loop_
_publ_author_name
'Suzanne M. Neville'
'Gregory J. Halder'
'Karena W. Chapman'
'Martin B. Duriska'
'Boujemaa Moubaraki'
'Keith S. Murray'
'Cameron J. Kepert'

_publ_contact_author_address
; 
School of Chemistry
University of Sydney
NSW 2006
Australia
;
_publ_contact_author_email c.kepert@chem.usyd.edu.au
_publ_contact_author_fax +61-2-9351-3329
_publ_contact_author_name 'Prof. Cameron J. Kepert'
_publ_contact_author_phone +61-2-9351-5741
_publ_section_title
;
 Guest Tunable Structure and Spin Crossover Properties in a Nanoporous
 Coordination Framework Material
;
_journal_name_full 'Journal of the American Chemical Society'
_journal_page_first 12106
_journal_page_last 12108
_journal_paper_doi 10.1021/ja905360g
_journal_volume 131
_journal_year 2009
_chemical_formula_moiety 'C30 H32 Fe N6 O4 S2, C3 O'
_chemical_formula_sum 'C33 H32 Fe N6 O5 S2'
_chemical_formula_weight 712.62
_chemical_name_common SCOF-2(Pr)as
_space_group_IT_number 130
_symmetry_cell_setting tetragonal
_symmetry_space_group_name_Hall '-P 4a 2ac'
_symmetry_space_group_name_H-M 'P 4/n c c :2'
_atom_sites_solution_hydrogens geom
_atom_sites_solution_primary direct
_atom_sites_solution_secondary difmap
_audit_creation_method SHELXL-97
_cell_angle_alpha 90.00
_cell_angle_beta 90.00
_cell_angle_gamma 90.00
_cell_formula_units_Z 4
_cell_length_a 14.7260(10)
_cell_length_b 14.7260(10)
_cell_length_c 17.899(3)
_cell_measurement_reflns_used 111
_cell_measurement_temperature 220(2)
_cell_measurement_theta_max 25.82
_cell_measurement_theta_min 2.6625
_cell_volume 3881.5(7)
_computing_cell_refinement 'SMART (BrukerAXS, 1997)'
_computing_data_collection 'SMART (BrukerAXS, 1997)'
_computing_data_reduction 'SAINT+ (BrukerAXS, 1997)'
_computing_molecular_graphics 'XPMA/ZORTEP, WebLab Viewer 3.7'
_computing_publication_material XCIF
_computing_structure_refinement 'SHELXL-97 (Sheldrick, 1997)'
_computing_structure_solution 'SHELXS-97 (Sheldrick, 1990)'
_diffrn_ambient_temperature 220(2)
_diffrn_measured_fraction_theta_full 0.982
_diffrn_measured_fraction_theta_max 0.982
_diffrn_measurement_device_type 'Bruker SMART 1000'
_diffrn_measurement_method \w
_diffrn_radiation_monochromator graphite
_diffrn_radiation_source 'fine-focus sealed tube'
_diffrn_radiation_type MoK\a
_diffrn_radiation_wavelength 0.71073
_diffrn_reflns_av_R_equivalents 0.0000
_diffrn_reflns_av_sigmaI/netI 0.0250
_diffrn_reflns_limit_h_max 19
_diffrn_reflns_limit_h_min -19
_diffrn_reflns_limit_k_max 19
_diffrn_reflns_limit_k_min -19
_diffrn_reflns_limit_l_max 23
_diffrn_reflns_limit_l_min -23
_diffrn_reflns_number 2335
_diffrn_reflns_theta_full 28.09
_diffrn_reflns_theta_max 28.09
_diffrn_reflns_theta_min 1.96
_diffrn_standards_decay_% 0
_diffrn_standards_interval_count 0
_diffrn_standards_interval_time 0
_diffrn_standards_number 0
_exptl_absorpt_coefficient_mu 0.539
_exptl_absorpt_correction_T_max 0.8998
_exptl_absorpt_correction_T_min 0.8770
_exptl_absorpt_correction_type empirical
_exptl_absorpt_process_details sadabs
_exptl_crystal_colour yellow
_exptl_crystal_density_diffrn 1.219
_exptl_crystal_description rod
_exptl_crystal_F_000 1480
_exptl_crystal_size_max 0.25
_exptl_crystal_size_mid 0.20
_exptl_crystal_size_min 0.20
_refine_diff_density_max 0.855
_refine_diff_density_min -0.954
_refine_diff_density_rms 0.121
_refine_ls_extinction_method none
_refine_ls_goodness_of_fit_ref 1.138
_refine_ls_hydrogen_treatment constr
_refine_ls_matrix_type full
_refine_ls_number_parameters 100
_refine_ls_number_reflns 2335
_refine_ls_number_restraints 0
_refine_ls_restrained_S_all 1.138
_refine_ls_R_factor_all 0.1516
_refine_ls_R_factor_gt 0.0806
_refine_ls_shift/su_max 0.000
_refine_ls_shift/su_mean 0.000
_refine_ls_structure_factor_coef Fsqd
_refine_ls_weighting_details 'calc w=1/[\s^2^(Fo^2^)+(0.1501P)^2^+12.9789P] where P=(Fo^2^+2Fc^2^)/3'
_refine_ls_weighting_scheme calc
_refine_ls_wR_factor_gt 0.2323
_refine_ls_wR_factor_ref 0.3396
_reflns_number_gt 1227
_reflns_number_total 2335
_reflns_threshold_expression >2sigma(I)
_cod_data_source_file ja905360g_si_001_5.cif
_cod_data_source_block SCOF-2(Pr)as
_cod_original_sg_symbol_H-M 'P 4/n c c'
_cod_database_code 4104954

loop_
_symmetry_equiv_pos_as_xyz
'x, y, z'
'-y+1/2, x, z'
'-x+1/2, -y+1/2, z'
'y, -x+1/2, z'
'x+1/2, -y, -z+1/2'
'-x, y+1/2, -z+1/2'
'y+1/2, x+1/2, -z+1/2'
'-y, -x, -z+1/2'
'-x, -y, -z'
'y-1/2, -x, -z'
'x-1/2, y-1/2, -z'
'-y, x-1/2, -z'
'-x-1/2, y, z-1/2'
'x, -y-1/2, z-1/2'
'-y-1/2, -x-1/2, z-1/2'
'y, x, z-1/2'

loop_
_atom_site_label
_atom_site_type_symbol
_atom_site_fract_x
_atom_site_fract_y
_atom_site_fract_z
_atom_site_U_iso_or_equiv
_atom_site_adp_type
_atom_site_occupancy
_atom_site_symmetry_multiplicity
_atom_site_calc_flag
_atom_site_refinement_flags
Fe1 Fe 0.7500 0.2500 0.7500 0.0372(5) Uani 1 4 d S
S1 S 0.98433(18) 0.01567(18) 0.7500 0.165(3) Uani 1 2 d S
C1 C 0.9026(6) 0.0974(6) 0.7500 0.061(2) Uani 1 2 d S
N1 N 0.8533(4) 0.1467(4) 0.7500 0.0520(17) Uani 1 2 d S
N10 N 0.6723(3) 0.1790(3) 0.6616(2) 0.0430(11) Uani 1 1 d .
C10 C 0.5807(4) 0.1821(5) 0.6597(4) 0.0609(17) Uani 1 1 d .
H10 H 0.5502 0.2131 0.6990 0.073 Uiso 1 1 calc R
C11 C 0.5284(5) 0.1427(5) 0.6039(4) 0.0623(17) Uani 1 1 d .
H11 H 0.4641 0.1481 0.6045 0.075 Uiso 1 1 calc R
C12 C 0.5722(4) 0.0947(4) 0.5467(3) 0.0542(16) Uani 1 1 d .
C13 C 0.6658(5) 0.0962(5) 0.5470(3) 0.0616(17) Uani 1 1 d .
H13 H 0.6985 0.0689 0.5071 0.074 Uiso 1 1 calc R
C14 C 0.7122(5) 0.1372(5) 0.6048(3) 0.0606(17) Uani 1 1 d .
H14 H 0.7767 0.1353 0.6039 0.073 Uiso 1 1 calc R
C15 C 0.5183(5) 0.0475(5) 0.4845(3) 0.0614(18) Uani 1 1 d .
C16 C 0.4431(6) 0.1058(5) 0.4567(5) 0.085(3) Uani 1 1 d .
H16A H 0.4087 0.0729 0.4183 0.128 Uiso 1 1 calc R
H16B H 0.4682 0.1615 0.4351 0.128 Uiso 1 1 calc R
H16C H 0.4026 0.1213 0.4982 0.128 Uiso 1 1 calc R
O16 O 0.5822(4) 0.0296(4) 0.4262(2) 0.0849(18) Uani 1 1 d .
H16 H 0.5553 0.0296 0.3848 0.127 Uiso 1 1 calc R
C51 C 0.2500 0.2500 0.7275 0.220 Uiso 1 4 d S
C52 C 0.2904 0.1544 0.6656 0.199 Uiso 0.25 1 d P
C50 C 0.1574 0.2544 0.7820 0.226 Uiso 0.25 1 d P
O50 O 0.1370 0.3489 0.7782 0.286 Uiso 0.25 1 d P

loop_
_atom_site_aniso_label
_atom_site_aniso_U_11
_atom_site_aniso_U_22
_atom_site_aniso_U_33
_atom_site_aniso_U_23
_atom_site_aniso_U_13
_atom_site_aniso_U_12
Fe1 0.0444(6) 0.0444(6) 0.0227(7) 0.000 0.000 -0.0118(6)
S1 0.223(5) 0.223(5) 0.0496(16) 0.015(2) 0.015(2) 0.162(5)
C1 0.078(4) 0.078(4) 0.029(4) 0.005(3) 0.005(3) 0.007(6)
N1 0.059(3) 0.059(3) 0.038(3) 0.001(2) 0.001(2) -0.008(4)
N10 0.050(3) 0.051(3) 0.028(2) -0.0053(18) -0.0007(18) -0.015(2)
C10 0.058(4) 0.073(4) 0.052(3) -0.018(3) -0.004(3) -0.008(3)
C11 0.058(4) 0.076(4) 0.053(3) -0.014(3) -0.004(3) -0.011(3)
C12 0.066(4) 0.060(4) 0.037(3) -0.003(2) -0.007(3) -0.024(3)
C13 0.062(4) 0.077(4) 0.045(3) -0.016(3) -0.001(3) -0.011(3)
C14 0.055(3) 0.079(5) 0.048(3) -0.018(3) -0.001(3) -0.009(3)
C15 0.078(4) 0.076(4) 0.030(3) -0.001(3) -0.009(3) -0.024(4)
C16 0.111(6) 0.067(4) 0.078(5) 0.006(4) -0.044(5) -0.014(4)
O16 0.096(4) 0.125(5) 0.034(2) -0.016(3) 0.005(2) -0.052(3)

loop_
_atom_type_symbol
_atom_type_description
_atom_type_scat_dispersion_real
_atom_type_scat_dispersion_imag
_atom_type_scat_source
C C 0.0033 0.0016 'International Tables Vol C Tables 4.2.6.8 and 6.1.1.4'
H H 0.0000 0.0000 'International Tables Vol C Tables 4.2.6.8 and 6.1.1.4'
N N 0.0061 0.0033 'International Tables Vol C Tables 4.2.6.8 and 6.1.1.4'
O O 0.0106 0.0060 'International Tables Vol C Tables 4.2.6.8 and 6.1.1.4'
S S 0.1246 0.1234 'International Tables Vol C Tables 4.2.6.8 and 6.1.1.4'
Fe Fe 0.3463 0.8444 'International Tables Vol C Tables 4.2.6.8 and 6.1.1.4'

loop_
_geom_angle_atom_site_label_1
_geom_angle_atom_site_label_2
_geom_angle_atom_site_label_3
_geom_angle
_geom_angle_site_symmetry_1
_geom_angle_site_symmetry_3
N1 Fe1 N1 180.000(1) 3_655 .
N1 Fe1 N10 88.20(12) 3_655 .
N1 Fe1 N10 91.80(12) . .
N1 Fe1 N10 88.20(12) 3_655 8_666
N1 Fe1 N10 91.80(12) . 8_666
N10 Fe1 N10 176.4(2) . 8_666
N1 Fe1 N10 91.80(12) 3_655 3_655
N1 Fe1 N10 88.20(12) . 3_655
N10 Fe1 N10 88.8(2) . 3_655
N10 Fe1 N10 91.3(2) 8_666 3_655
N1 Fe1 N10 91.80(12) 3_655 7_546
N1 Fe1 N10 88.20(12) . 7_546
N10 Fe1 N10 91.3(2) . 7_546
N10 Fe1 N10 88.8(2) 8_666 7_546
N10 Fe1 N10 176.4(2) 3_655 7_546
N1 C1 S1 180.0(11) . .
C1 N1 Fe1 180.0(7) . .
C14 N10 C10 116.1(5) . .
C14 N10 Fe1 122.5(4) . .
C10 N10 Fe1 121.1(4) . .
N10 C10 C11 123.9(6) . .
N10 C10 H10 118.1 . .
C11 C10 H10 118.1 . .
C10 C11 C12 118.8(6) . .
C10 C11 H11 120.6 . .
C12 C11 H11 120.6 . .
C13 C12 C11 116.7(5) . .
C13 C12 C15 121.8(6) . .
C11 C12 C15 121.4(6) . .
C12 C13 C14 120.3(6) . .
C12 C13 H13 119.8 . .
C14 C13 H13 119.8 . .
N10 C14 C13 123.9(6) . .
N10 C14 H14 118.0 . .
C13 C14 H14 118.0 . .
O16 C15 C16 110.6(6) . .
O16 C15 C12 105.8(5) . .
C16 C15 C12 111.5(6) . .
O16 C15 C15 108.3(8) . 9_656
C16 C15 C15 111.7(8) . 9_656
C12 C15 C15 108.6(6) . 9_656
C15 C16 H16A 109.5 . .
C15 C16 H16B 109.5 . .
H16A C16 H16B 109.5 . .
C15 C16 H16C 109.5 . .
H16A C16 H16C 109.5 . .
H16B C16 H16C 109.5 . .
C15 O16 H16 109.5 . .
C50 C51 C52 75.385(8) 3 2
C50 C51 C52 93.230(6) 4 2
C50 C51 C52 159.244(1) . 2
C50 C51 C52 128.787(3) 2 2
C50 C51 C52 159.245(1) 3 4
C50 C51 C52 128.785(3) 4 4
C50 C51 C52 75.385(8) . 4
C50 C51 C52 93.229(6) 2 4
C50 C51 C52 128.786(3) 3 3
C50 C51 C52 75.384(8) 4 3
C50 C51 C52 93.230(6) . 3
C50 C51 C52 159.243(1) 2 3
C50 C51 C52 93.231(6) 3 .
C50 C51 C52 159.244(1) 4 .
C50 C51 C52 128.787(3) . .
C50 C51 C52 75.384(8) 2 .
O50 C50 C51 100.444(1) . .
C51 C50 O50 89.0 . 2

loop_
_geom_bond_atom_site_label_1
_geom_bond_atom_site_label_2
_geom_bond_distance
_geom_bond_site_symmetry_2
Fe1 N1 2.151(9) 3_655
Fe1 N1 2.151(9) .
Fe1 N10 2.215(4) .
Fe1 N10 2.215(4) 8_666
Fe1 N10 2.215(4) 3_655
Fe1 N10 2.215(4) 7_546
S1 C1 1.702(12) .
C1 N1 1.028(13) .
N10 C14 1.325(7) .
N10 C10 1.351(8) .
C10 C11 1.388(8) .
C10 H10 0.9500 .
C11 C12 1.402(9) .
C11 H11 0.9500 .
C12 C13 1.378(9) .
C12 C15 1.534(8) .
C13 C14 1.381(8) .
C13 H13 0.9500 .
C14 H14 0.9500 .
C15 O16 1.429(8) .
C15 C16 1.488(11) .
C15 C15 1.598(13) 9_656
C16 H16A 0.9800 .
C16 H16B 0.9800 .
C16 H16C 0.9800 .
O16 H16 0.8400 .
C51 C50 1.67735(11) 3
C51 C52 1.88721(12) 2
C50 O50 1.4254 .

loop_
_geom_hbond_atom_site_label_D
_geom_hbond_atom_site_label_H
_geom_hbond_atom_site_label_A
_geom_hbond_distance_DH
_geom_hbond_distance_HA
_geom_hbond_distance_DA
_geom_hbond_angle_DHA
_geom_hbond_site_symmetry_A
O16 H16 S1 0.84 2.49 3.309(5) 164.7 10_666

loop_
_geom_torsion_atom_site_label_1
_geom_torsion_atom_site_label_2
_geom_torsion_atom_site_label_3
_geom_torsion_atom_site_label_4
_geom_torsion
_geom_torsion_site_symmetry_3
_geom_torsion_site_symmetry_4
C10 N10 N10 C10 -65.6(9) 8_666 8_666
